data_2220924
loop_
_publ_author_name
'Khaledi, Hamid'
'Mohd Ali, Hapipah'
'Ng, Seik Weng'

_publ_section_title
;Bis{benzyl
 <i>N</i>'-[(1<i>H</i>-indol-3-yl)methylene]dithiocarbazato-\k^2^<i>N</i>',<i>S</i>}copper(II)
 <i>N</i>,<i>N</i>-dimethylformamide disolvate
;
_journal_coeditor_code TK2349
_journal_issue 2
_journal_name_full 'Acta Crystallographica Section E'
_journal_page_first m139
_journal_paper_doi 10.1107/S1600536808043808
_journal_volume 65
_journal_year 2009
_chemical_formula_iupac '[Cu (C17 H14 N3 S2)2], 2C3 H7 N O'
_chemical_formula_moiety 'C34 H28 Cu N6 S4, 2(C3 H7 N O)'
_chemical_formula_sum 'C40 H42 Cu N8 O2 S4'
_chemical_formula_weight 858.60
_chemical_name_systematic
;
Bis{benzyl <i>N</i>'-[(1<i>H</i>-indol-3-yl)methylene]dithiocarbazato-
\k^2^<i>N</i>',<i>S</i>}copper(II) <i>N</i>,<i>N</i>-dimethylformamide
disolvate
;
_space_group_IT_number 14
_symmetry_cell_setting monoclinic
_symmetry_space_group_name_Hall '-P 2ybc'
_symmetry_space_group_name_H-M 'P 1 21/c 1'
_atom_sites_solution_hydrogens geom
_atom_sites_solution_primary direct
_atom_sites_solution_secondary difmap
_audit_creation_method SHELXL-97
_cell_angle_alpha 90
_cell_angle_beta 118.3660(10)
_cell_angle_gamma 90
_cell_formula_units_Z 2
_cell_length_a 10.4461(2)
_cell_length_b 20.0882(3)
_cell_length_c 10.8333(2)
_cell_measurement_temperature 100(2)
_cell_volume 2000.34(6)
_computing_cell_refinement 'SAINT (Bruker, 2007)'
_computing_data_collection 'APEX2 (Bruker, 2007)'
_computing_data_reduction 'SAINT (Bruker, 2007)'
_computing_molecular_graphics 'X-Seed (Barbour, 2001)'
_computing_publication_material 'pubCIF (Westrip, 2009)'
_computing_structure_refinement 'SHELXL97 (Sheldrick, 2008)'
_computing_structure_solution 'SHELXS97 (Sheldrick, 2008)'
_diffrn_ambient_temperature 100(2)
_diffrn_measured_fraction_theta_full 1.000
_diffrn_measured_fraction_theta_max 1.000
_diffrn_measurement_device_type 'Bruker SMART APEX diffractometer'
_diffrn_measurement_method '\w scans'
_diffrn_radiation_monochromator graphite
_diffrn_radiation_source 'fine-focus sealed tube'
_diffrn_radiation_type MoK\a
_diffrn_radiation_wavelength 0.71073
_diffrn_reflns_av_R_equivalents 0.035
_diffrn_reflns_av_sigmaI/netI 0.032
_diffrn_reflns_limit_h_max 13
_diffrn_reflns_limit_h_min -13
_diffrn_reflns_limit_k_max 26
_diffrn_reflns_limit_k_min -25
_diffrn_reflns_limit_l_max 14
_diffrn_reflns_limit_l_min -14
_diffrn_reflns_number 18600
_diffrn_reflns_theta_full 27.5
_diffrn_reflns_theta_max 27.5
_diffrn_reflns_theta_min 2.0
_diffrn_standards_decay_% 0
_diffrn_standards_interval_count 0
_diffrn_standards_interval_time 0
_diffrn_standards_number 0
_exptl_absorpt_coefficient_mu 0.801
_exptl_absorpt_correction_T_max 0.961
_exptl_absorpt_correction_T_min 0.825
_exptl_absorpt_correction_type multi-scan
_exptl_absorpt_process_details '(SADABS; Sheldrick, 1996)'
_exptl_crystal_colour Brown
_exptl_crystal_density_diffrn 1.425
_exptl_crystal_density_method 'not measured'
_exptl_crystal_description 'Irregular block'
_exptl_crystal_F_000 894
_exptl_crystal_size_max 0.25
_exptl_crystal_size_mid 0.15
_exptl_crystal_size_min 0.05
_refine_diff_density_max 0.36
_refine_diff_density_min -0.36
_refine_ls_extinction_method none
_refine_ls_goodness_of_fit_ref 1.04
_refine_ls_hydrogen_treatment mixed
_refine_ls_matrix_type full
_refine_ls_number_parameters 256
_refine_ls_number_reflns 4594
_refine_ls_number_restraints 0
_refine_ls_restrained_S_all 1.04
_refine_ls_R_factor_all 0.040
_refine_ls_R_factor_gt 0.031
_refine_ls_shift/su_max 0.001
_refine_ls_shift/su_mean 0.001
_refine_ls_structure_factor_coef Fsqd
_refine_ls_weighting_details 'calc w=1/[\s^2^(Fo^2^)+(0.0382P)^2^+0.7321P] where P=(Fo^2^+2Fc^2^)/3'
_refine_ls_weighting_scheme calc
_refine_ls_wR_factor_gt 0.076
_refine_ls_wR_factor_ref 0.081
_reflns_number_gt 3837
_reflns_number_total 4594
_reflns_threshold_expression I>2\s(I)
_cod_data_source_file tk2349.cif
_cod_data_source_block I
_cod_depositor_comments
;
The following automatic conversions were performed:
'_symmetry_cell_setting' value 'Monoclinic' changed to 'monoclinic'
according to '/home/saulius/struct/CIF-dictionaries/cif_core.dic'
dictionary named 'cif_core.dic' version 2.4.1 from
2010-06-29.

'_exptl_absorpt_correction_type' value 'Multi-scan' changed
to 'multi-scan' according to
'/home/saulius/struct/CIF-dictionaries/cif_core.dic' dictionary named
'cif_core.dic' version 2.4.1 from 2010-06-29.

Automatic conversion script
Id: cif_fix_enum 1527 2010-12-29 10:47:43Z saulius 

The following automatic conversions were performed:

'_symmetry_cell_setting' value 'Monoclinic' changed to 'monoclinic'
according to /home/saulius/struct/CIF-dictionaries/cif_core.dic
dictionary named 'cif_core.dic' version 2.4.1 from
2010-06-29.

'_exptl_absorpt_correction_type' value 'Multi-scan'
changed to 'multi-scan' according to
/home/saulius/struct/CIF-dictionaries/cif_core.dic dictionary named
'cif_core.dic' version 2.4.1 from 2010-06-29.

Automatic conversion script
Id: cif_fix_values 1715 2011-07-08 13:25:40Z adriana 
;
_cod_original_sg_symbol_H-M 'P 21/c'
_cod_database_code 2220924
_cod_database_fobs_code 2220924

loop_
_symmetry_equiv_pos_as_xyz
'x, y, z'
'-x, y+1/2, -z+1/2'
'-x, -y, -z'
'x, -y-1/2, z-1/2'

loop_
_atom_site_type_symbol
_atom_site_label
_atom_site_fract_x
_atom_site_fract_y
_atom_site_fract_z
_atom_site_U_iso_or_equiv
_atom_site_adp_type
_atom_site_calc_flag
_atom_site_refinement_flags
_atom_site_occupancy
_atom_site_disorder_assembly
_atom_site_disorder_group
Cu Cu1 0.5000 0.5000 0.5000 0.01678(8) Uani d S 1 . .
O O1 0.8350(2) 0.56467(8) -0.10421(17) 0.0526(5) Uani d . 1 . .
S S1 0.51561(5) 0.61250(2) 0.51610(5) 0.02414(11) Uani d . 1 . .
S S2 0.61468(5) 0.70543(2) 0.37409(5) 0.02345(11) Uani d . 1 . .
N N1 0.60380(15) 0.57545(7) 0.32793(14) 0.0191(3) Uani d . 1 . .
N N2 0.56823(15) 0.51211(7) 0.35752(15) 0.0193(3) Uani d . 1 . .
N N3 0.72111(17) 0.49444(7) 0.03797(16) 0.0234(3) Uani d . 1 . .
H H3N 0.756(3) 0.5192(11) -0.006(2) 0.040(6) Uiso d . 1 . .
N N4 0.91692(17) 0.57480(8) -0.26314(16) 0.0267(3) Uani d . 1 . .
C C1 0.81749(19) 0.68443(8) 0.27140(19) 0.0223(4) Uani d . 1 . .
C C2 0.9316(2) 0.68264(9) 0.4074(2) 0.0282(4) Uani d . 1 . .
H H2 0.9149 0.6937 0.4838 0.034 Uiso calc R 1 . .
C C3 1.0699(2) 0.66472(10) 0.4321(2) 0.0338(4) Uani d . 1 . .
H H3 1.1469 0.6628 0.5258 0.041 Uiso calc R 1 . .
C C4 1.0974(2) 0.64964(10) 0.3226(2) 0.0340(5) Uani d . 1 . .
H H4 1.1926 0.6376 0.3406 0.041 Uiso calc R 1 . .
C C5 0.9852(2) 0.65223(10) 0.1870(2) 0.0315(4) Uani d . 1 . .
H H5 1.0030 0.6423 0.1108 0.038 Uiso calc R 1 . .
C C6 0.8463(2) 0.66931(9) 0.1618(2) 0.0261(4) Uani d . 1 . .
H H6 0.7695 0.6707 0.0680 0.031 Uiso calc R 1 . .
C C7 0.6635(2) 0.70369(9) 0.23471(19) 0.0245(4) Uani d . 1 . .
H H7A 0.5968 0.6724 0.1620 0.029 Uiso calc R 1 . .
H H7B 0.6446 0.7485 0.1915 0.029 Uiso calc R 1 . .
C C8 0.58034(17) 0.62208(8) 0.39595(17) 0.0188(3) Uani d . 1 . .
C C9 0.58804(18) 0.46384(8) 0.28764(18) 0.0204(3) Uani d . 1 . .
H H9 0.5641 0.4209 0.3071 0.024 Uiso calc R 1 . .
C C10 0.63940(18) 0.46470(8) 0.18750(17) 0.0201(3) Uani d . 1 . .
C C11 0.68033(19) 0.51762(9) 0.13067(19) 0.0229(4) Uani d . 1 . .
H H11 0.6796 0.5632 0.1538 0.027 Uiso calc R 1 . .
C C12 0.65845(18) 0.40510(8) 0.12243(17) 0.0196(3) Uani d . 1 . .
C C13 0.63965(19) 0.33709(9) 0.13551(18) 0.0234(4) Uani d . 1 . .
H H13 0.6062 0.3216 0.1980 0.028 Uiso calc R 1 . .
C C14 0.6707(2) 0.29284(9) 0.0556(2) 0.0276(4) Uani d . 1 . .
H H14 0.6595 0.2464 0.0645 0.033 Uiso calc R 1 . .
C C15 0.7185(2) 0.31520(9) -0.0383(2) 0.0285(4) Uani d . 1 . .
H H15 0.7380 0.2837 -0.0926 0.034 Uiso calc R 1 . .
C C16 0.73753(19) 0.38186(9) -0.05314(18) 0.0250(4) Uani d . 1 . .
H H16 0.7690 0.3972 -0.1173 0.030 Uiso calc R 1 . .
C C17 0.70879(18) 0.42596(9) 0.02967(18) 0.0211(3) Uani d . 1 . .
C C18 0.8710(3) 0.54041(11) -0.1878(2) 0.0395(5) Uani d . 1 . .
H H18 0.8652 0.4934 -0.1989 0.047 Uiso calc R 1 . .
C C19 0.9269(2) 0.64686(9) -0.2527(2) 0.0294(4) Uani d . 1 . .
H H19A 0.9223 0.6613 -0.1685 0.044 Uiso calc R 1 . .
H H19B 0.8460 0.6666 -0.3358 0.044 Uiso calc R 1 . .
H H19C 1.0193 0.6613 -0.2467 0.044 Uiso calc R 1 . .
C C20 0.9516(2) 0.54244(10) -0.3636(2) 0.0314(4) Uani d . 1 . .
H H20A 0.9441 0.4941 -0.3573 0.047 Uiso calc R 1 . .
H H20B 1.0510 0.5541 -0.3427 0.047 Uiso calc R 1 . .
H H20C 0.8832 0.5573 -0.4587 0.047 Uiso calc R 1 . .

loop_
_atom_site_aniso_label
_atom_site_aniso_U_11
_atom_site_aniso_U_22
_atom_site_aniso_U_33
_atom_site_aniso_U_12
_atom_site_aniso_U_13
_atom_site_aniso_U_23
Cu1 0.01726(15) 0.01781(15) 0.01939(15) 0.00000(11) 0.01205(12) 0.00001(11)
O1 0.0872(13) 0.0476(10) 0.0468(9) -0.0192(9) 0.0511(10) -0.0044(7)
S1 0.0345(3) 0.0189(2) 0.0316(2) -0.00003(17) 0.0260(2) -0.00067(17)
S2 0.0308(2) 0.0175(2) 0.0305(2) 0.00151(17) 0.0214(2) 0.00143(17)
N1 0.0217(7) 0.0178(7) 0.0208(7) -0.0002(5) 0.0126(6) 0.0020(6)
N2 0.0222(7) 0.0179(7) 0.0214(7) -0.0007(5) 0.0134(6) 0.0007(5)
N3 0.0284(8) 0.0236(8) 0.0266(8) 0.0016(6) 0.0198(7) 0.0027(6)
N4 0.0282(8) 0.0283(8) 0.0251(8) -0.0006(6) 0.0138(7) 0.0045(6)
C1 0.0268(9) 0.0148(8) 0.0302(9) -0.0002(7) 0.0175(8) 0.0050(7)
C2 0.0309(10) 0.0290(10) 0.0281(9) -0.0024(8) 0.0168(8) 0.0022(8)
C3 0.0247(10) 0.0349(11) 0.0346(11) -0.0042(8) 0.0082(9) 0.0018(9)
C4 0.0256(10) 0.0290(10) 0.0506(13) -0.0022(8) 0.0207(10) -0.0036(9)
C5 0.0329(11) 0.0303(10) 0.0405(11) -0.0016(8) 0.0249(10) -0.0031(8)
C6 0.0285(9) 0.0252(9) 0.0290(9) -0.0006(7) 0.0172(8) 0.0027(7)
C7 0.0291(9) 0.0236(9) 0.0274(9) 0.0054(7) 0.0187(8) 0.0081(7)
C8 0.0158(8) 0.0215(8) 0.0196(8) 0.0016(6) 0.0090(7) 0.0025(6)
C9 0.0223(9) 0.0182(8) 0.0240(9) -0.0011(6) 0.0137(7) -0.0003(7)
C10 0.0214(8) 0.0197(8) 0.0212(8) -0.0004(6) 0.0118(7) -0.0010(7)
C11 0.0262(9) 0.0219(8) 0.0272(9) 0.0022(7) 0.0182(8) 0.0003(7)
C12 0.0178(8) 0.0226(8) 0.0197(8) 0.0000(6) 0.0100(7) -0.0026(7)
C13 0.0223(9) 0.0239(9) 0.0259(9) -0.0034(7) 0.0129(8) -0.0027(7)
C14 0.0238(9) 0.0227(9) 0.0355(10) -0.0022(7) 0.0135(8) -0.0060(8)
C15 0.0254(9) 0.0303(10) 0.0310(10) 0.0022(8) 0.0143(8) -0.0098(8)
C16 0.0223(9) 0.0340(10) 0.0220(9) 0.0023(7) 0.0131(8) -0.0034(7)
C17 0.0192(8) 0.0237(9) 0.0210(8) 0.0025(7) 0.0101(7) -0.0001(7)
C18 0.0543(14) 0.0337(11) 0.0362(11) -0.0107(10) 0.0262(11) 0.0016(9)
C19 0.0338(11) 0.0283(10) 0.0271(10) -0.0031(8) 0.0154(9) 0.0030(8)
C20 0.0308(10) 0.0354(11) 0.0312(10) 0.0037(8) 0.0173(9) 0.0028(8)

loop_
_atom_type_symbol
_atom_type_description
_atom_type_scat_dispersion_real
_atom_type_scat_dispersion_imag
_atom_type_scat_source
C C 0.0033 0.0016 'International Tables Vol C Tables 4.2.6.8 and 6.1.1.4'
H H 0.0000 0.0000 'International Tables Vol C Tables 4.2.6.8 and 6.1.1.4'
N N 0.0061 0.0033 'International Tables Vol C Tables 4.2.6.8 and 6.1.1.4'
O O 0.0106 0.0060 'International Tables Vol C Tables 4.2.6.8 and 6.1.1.4'
S S 0.1246 0.1234 'International Tables Vol C Tables 4.2.6.8 and 6.1.1.4'
Cu Cu 0.3201 1.2651 'International Tables Vol C Tables 4.2.6.8 and 6.1.1.4'

loop_
_geom_angle_atom_site_label_1
_geom_angle_atom_site_label_2
_geom_angle_atom_site_label_3
_geom_angle_site_symmetry_1
_geom_angle_site_symmetry_3
_geom_angle
_geom_angle_publ_flag
N2 Cu1 N2 . 3_666 180.0000(10) ?
N2 Cu1 S1 . . 84.21(4) ?
N2 Cu1 S1 3_666 . 95.79(4) ?
N2 Cu1 S1 . 3_666 95.79(4) ?
N2 Cu1 S1 3_666 3_666 84.21(4) ?
S1 Cu1 S1 . 3_666 180.0 ?
C8 S1 Cu1 . . 95.28(6) ?
C8 S2 C7 . . 104.55(8) ?
C8 N1 N2 . . 112.72(13) ?
C9 N2 N1 . . 114.11(14) ?
C9 N2 Cu1 . . 124.77(12) ?
N1 N2 Cu1 . . 121.10(10) ?
C11 N3 C17 . . 109.91(15) ?
C11 N3 H3N . . 124.5(15) ?
C17 N3 H3N . . 125.5(15) ?
C18 N4 C19 . . 120.47(17) ?
C18 N4 C20 . . 121.44(17) ?
C19 N4 C20 . . 118.02(15) ?
C6 C1 C2 . . 118.43(17) ?
C6 C1 C7 . . 117.81(16) ?
C2 C1 C7 . . 123.75(16) ?
C3 C2 C1 . . 120.16(18) ?
C3 C2 H2 . . 119.9 ?
C1 C2 H2 . . 119.9 ?
C4 C3 C2 . . 120.95(18) ?
C4 C3 H3 . . 119.5 ?
C2 C3 H3 . . 119.5 ?
C3 C4 C5 . . 119.34(18) ?
C3 C4 H4 . . 120.3 ?
C5 C4 H4 . . 120.3 ?
C4 C5 C6 . . 119.94(18) ?
C4 C5 H5 . . 120.0 ?
C6 C5 H5 . . 120.0 ?
C5 C6 C1 . . 121.17(18) ?
C5 C6 H6 . . 119.4 ?
C1 C6 H6 . . 119.4 ?
C1 C7 S2 . . 118.16(12) ?
C1 C7 H7A . . 107.8 ?
S2 C7 H7A . . 107.8 ?
C1 C7 H7B . . 107.8 ?
S2 C7 H7B . . 107.8 ?
H7A C7 H7B . . 107.1 ?
N1 C8 S1 . . 126.61(13) ?
N1 C8 S2 . . 120.80(13) ?
S1 C8 S2 . . 112.60(9) ?
N2 C9 C10 . . 130.93(16) ?
N2 C9 H9 . . 114.5 ?
C10 C9 H9 . . 114.5 ?
C11 C10 C9 . . 130.77(16) ?
C11 C10 C12 . . 105.86(15) ?
C9 C10 C12 . . 123.36(15) ?
N3 C11 C10 . . 109.74(15) ?
N3 C11 H11 . . 125.1 ?
C10 C11 H11 . . 125.1 ?
C17 C12 C13 . . 118.93(15) ?
C17 C12 C10 . . 106.66(15) ?
C13 C12 C10 . . 134.40(16) ?
C14 C13 C12 . . 118.64(16) ?
C14 C13 H13 . . 120.7 ?
C12 C13 H13 . . 120.7 ?
C13 C14 C15 . . 121.20(17) ?
C13 C14 H14 . . 119.4 ?
C15 C14 H14 . . 119.4 ?
C16 C15 C14 . . 121.23(17) ?
C16 C15 H15 . . 119.4 ?
C14 C15 H15 . . 119.4 ?
C15 C16 C17 . . 117.19(17) ?
C15 C16 H16 . . 121.4 ?
C17 C16 H16 . . 121.4 ?
N3 C17 C16 . . 129.38(16) ?
N3 C17 C12 . . 107.84(14) ?
C16 C17 C12 . . 122.79(16) ?
O1 C18 N4 . . 125.0(2) ?
O1 C18 H18 . . 117.5 ?
N4 C18 H18 . . 117.5 ?
N4 C19 H19A . . 109.5 ?
N4 C19 H19B . . 109.5 ?
H19A C19 H19B . . 109.5 ?
N4 C19 H19C . . 109.5 ?
H19A C19 H19C . . 109.5 ?
H19B C19 H19C . . 109.5 ?
N4 C20 H20A . . 109.5 ?
N4 C20 H20B . . 109.5 ?
H20A C20 H20B . . 109.5 ?
N4 C20 H20C . . 109.5 ?
H20A C20 H20C . . 109.5 ?
H20B C20 H20C . . 109.5 ?

loop_
_geom_bond_atom_site_label_1
_geom_bond_atom_site_label_2
_geom_bond_site_symmetry_2
_geom_bond_distance
_geom_bond_publ_flag
Cu1 N2 . 1.9987(14) ?
Cu1 N2 3_666 1.9987(14) ?
Cu1 S1 . 2.2666(4) ?
Cu1 S1 3_666 2.2666(4) ?
O1 C18 . 1.234(3) ?
S1 C8 . 1.7392(17) ?
S2 C8 . 1.7519(17) ?
S2 C7 . 1.8092(17) ?
N1 C8 . 1.285(2) ?
N1 N2 . 1.4048(18) ?
N2 C9 . 1.306(2) ?
N3 C11 . 1.347(2) ?
N3 C17 . 1.381(2) ?
N3 H3N . 0.88(2) ?
N4 C18 . 1.321(2) ?
N4 C19 . 1.452(2) ?
N4 C20 . 1.454(2) ?
C1 C6 . 1.390(2) ?
C1 C2 . 1.387(3) ?
C1 C7 . 1.512(2) ?
C2 C3 . 1.386(3) ?
C2 H2 . 0.9500 ?
C3 C4 . 1.380(3) ?
C3 H3 . 0.9500 ?
C4 C5 . 1.378(3) ?
C4 H4 . 0.9500 ?
C5 C6 . 1.386(3) ?
C5 H5 . 0.9500 ?
C6 H6 . 0.9500 ?
C7 H7A . 0.9900 ?
C7 H7B . 0.9900 ?
C9 C10 . 1.421(2) ?
C9 H9 . 0.9500 ?
C10 C11 . 1.394(2) ?
C10 C12 . 1.450(2) ?
C11 H11 . 0.9500 ?
C12 C17 . 1.401(2) ?
C12 C13 . 1.397(2) ?
C13 C14 . 1.382(2) ?
C13 H13 . 0.9500 ?
C14 C15 . 1.403(3) ?
C14 H14 . 0.9500 ?
C15 C16 . 1.374(3) ?
C15 H15 . 0.9500 ?
C16 C17 . 1.391(2) ?
C16 H16 . 0.9500 ?
C18 H18 . 0.9500 ?
C19 H19A . 0.9800 ?
C19 H19B . 0.9800 ?
C19 H19C . 0.9800 ?
C20 H20A . 0.9800 ?
C20 H20B . 0.9800 ?
C20 H20C . 0.9800 ?

loop_
_geom_hbond_atom_site_label_D
_geom_hbond_atom_site_label_H
_geom_hbond_atom_site_label_A
_geom_hbond_site_symmetry_A
_geom_hbond_distance_DH
_geom_hbond_distance_HA
_geom_hbond_distance_DA
_geom_hbond_angle_DHA
_geom_hbond_publ_flag
N3 H3N O1 . 0.88(2) 1.87(2) 2.742(2) 175(2) yes

loop_
_geom_torsion_atom_site_label_1
_geom_torsion_atom_site_label_2
_geom_torsion_atom_site_label_3
_geom_torsion_atom_site_label_4
_geom_torsion_site_symmetry_1
_geom_torsion_site_symmetry_2
_geom_torsion_site_symmetry_3
_geom_torsion_site_symmetry_4
_geom_torsion
_geom_torsion_publ_flag
N2 Cu1 S1 C8 . . . . -1.75(7) ?
N2 Cu1 S1 C8 3_666 . . . 178.25(7) ?
C8 N1 N2 C9 . . . . 178.63(15) ?
C8 N1 N2 Cu1 . . . . -3.25(19) ?
S1 Cu1 N2 C9 . . . . -179.02(14) ?
S1 Cu1 N2 C9 3_666 . . . 0.98(14) ?
S1 Cu1 N2 N1 . . . . 3.07(11) ?
S1 Cu1 N2 N1 3_666 . . . -176.93(11) ?
C6 C1 C2 C3 . . . . -1.4(3) ?
C7 C1 C2 C3 . . . . -179.70(17) ?
C1 C2 C3 C4 . . . . 1.2(3) ?
C2 C3 C4 C5 . . . . -0.3(3) ?
C3 C4 C5 C6 . . . . -0.5(3) ?
C4 C5 C6 C1 . . . . 0.4(3) ?
C2 C1 C6 C5 . . . . 0.6(3) ?
C7 C1 C6 C5 . . . . 179.01(16) ?
C6 C1 C7 S2 . . . . 166.51(13) ?
C2 C1 C7 S2 . . . . -15.1(2) ?
C8 S2 C7 C1 . . . . -80.69(15) ?
N2 N1 C8 S1 . . . . 1.3(2) ?
N2 N1 C8 S2 . . . . -179.21(11) ?
Cu1 S1 C8 N1 . . . . 0.81(16) ?
Cu1 S1 C8 S2 . . . . -178.73(8) ?
C7 S2 C8 N1 . . . . 5.62(16) ?
C7 S2 C8 S1 . . . . -174.81(9) ?
N1 N2 C9 C10 . . . . 0.1(3) ?
Cu1 N2 C9 C10 . . . . -177.95(14) ?
N2 C9 C10 C11 . . . . -2.0(3) ?
N2 C9 C10 C12 . . . . 178.22(17) ?
C17 N3 C11 C10 . . . . 0.1(2) ?
C9 C10 C11 N3 . . . . -179.57(17) ?
C12 C10 C11 N3 . . . . 0.2(2) ?
C11 C10 C12 C17 . . . . -0.39(19) ?
C9 C10 C12 C17 . . . . 179.40(15) ?
C11 C10 C12 C13 . . . . 178.57(19) ?
C9 C10 C12 C13 . . . . -1.6(3) ?
C17 C12 C13 C14 . . . . -0.4(2) ?
C10 C12 C13 C14 . . . . -179.23(18) ?
C12 C13 C14 C15 . . . . -0.8(3) ?
C13 C14 C15 C16 . . . . 0.7(3) ?
C14 C15 C16 C17 . . . . 0.6(3) ?
C11 N3 C17 C16 . . . . 179.22(18) ?
C11 N3 C17 C12 . . . . -0.3(2) ?
C15 C16 C17 N3 . . . . 178.73(17) ?
C15 C16 C17 C12 . . . . -1.8(3) ?
C13 C12 C17 N3 . . . . -178.72(15) ?
C10 C12 C17 N3 . . . . 0.43(18) ?
C13 C12 C17 C16 . . . . 1.7(3) ?
C10 C12 C17 C16 . . . . -179.15(16) ?
C19 N4 C18 O1 . . . . -0.7(3) ?
C20 N4 C18 O1 . . . . -177.5(2) ?
